data_7111084
loop_
_publ_author_name
'Jouaiti, Abdelaziz'
'Hosseini, Mir Wais'
'De Cian, Andr\'e'

_publ_section_title
;
 Design, synthesis and structural investigation of a 1-D directional
 coordination network based on the self-assembly of an unsymmetrical
 mono-tridentate ligand and cobalt cation
;
_journal_issue 19
_journal_name_full 'Chemical Communications'
_journal_page_first 1863
_journal_paper_doi 10.1039/b006099m
_journal_year 2000
_chemical_formula_moiety 'C18 H24 Cl2 Co N2 O2 S2'
_chemical_formula_sum 'C18 H24 Cl2 Co N2 O2 S2'
_chemical_formula_weight 494.37
_chemical_name_systematic ' ?'
_space_group_IT_number 60
_symmetry_cell_setting orthorhombic
_symmetry_space_group_name_Hall '-P 2n 2ab'
_symmetry_space_group_name_H-M 'P b c n'
_cell_angle_alpha 90
_cell_angle_beta 90
_cell_angle_gamma 90
_cell_formula_units_Z 4
_cell_length_a 13.3874(4)
_cell_length_b 13.9184(7)
_cell_length_c 12.0950(7)
_cell_measurement_reflns_used 4941
_cell_measurement_temperature 173
_cell_measurement_theta_max 27.5
_cell_measurement_theta_min 1.4
_cell_volume 2253.68(19)
_computing_publication_material CIFGEN_IN_OpenMoleN_(_1997)
_computing_structure_refinement LSFM_OpenMoleN_(_1997)
_computing_structure_solution Direct_methods_(SIR,_Burla_et_al.,_1989)
_diffrn_ambient_temperature 173
_diffrn_measurement_details
;
   4941 reflections were collected using program Collect
 ("Collect" Data collection software, Nonius B.V., 1998)
 The conditions were as follow : crystal to detector distance =  36. mm.
 Scan angle =  2.0 deg 1 scans of   40 sec per frame.
 Data collection was divided into  2 set(s)
 with the following starting angles and number of frames :

 Set 1 Theta =    6.40 Omega =    0.00 Kappa =    0.00   68 frames
 Set 2 Theta =   -5.20 Kappa = -140.00 Phi   =    0.00   16 frames
 Friedel pairs were averaged. Internal R = 0.04
;
_diffrn_measurement_device_type KappaCCD
_diffrn_measurement_method '\p scans'
_diffrn_radiation_monochromator graphite
_diffrn_radiation_type Mo-K\a
_diffrn_radiation_wavelength 0.71073
_diffrn_reflns_av_R_equivalents 0.040
_diffrn_reflns_av_sigmaI/netI 0.333
_diffrn_reflns_limit_h_max 15
_diffrn_reflns_limit_h_min -15
_diffrn_reflns_limit_k_max 17
_diffrn_reflns_limit_k_min -17
_diffrn_reflns_limit_l_max 18
_diffrn_reflns_limit_l_min -18
_diffrn_reflns_number 4941
_diffrn_reflns_theta_max 27.51
_diffrn_reflns_theta_min 2.5
_diffrn_source xray_tube
_diffrn_standards_decay_% 0
_exptl_absorpt_coefficient_mu 1.199
_exptl_absorpt_correction_type none
_exptl_crystal_colour violet
_exptl_crystal_density_diffrn 1.46
_exptl_crystal_density_method none
_exptl_crystal_description prism
_exptl_crystal_F_000 1020
_exptl_crystal_size_max 0.20
_exptl_crystal_size_mid 0.08
_exptl_crystal_size_min 0.06
_refine_diff_density_max 0.870
_refine_diff_density_min -0.756
_refine_ls_extinction_method none
_refine_ls_goodness_of_fit_all 2.209
_refine_ls_goodness_of_fit_ref 1.376
_refine_ls_hydrogen_treatment noref
_refine_ls_matrix_type full
_refine_ls_number_constraints 0
_refine_ls_number_parameters 120
_refine_ls_number_reflns 1739
_refine_ls_number_restraints 28
_refine_ls_R_factor_all 0.057
_refine_ls_R_factor_gt 0.036
_refine_ls_shift/esd_mean 0.000
_refine_ls_shift/su_max 0.002
_refine_ls_structure_factor_coef F
_refine_ls_weighting_details 'w = 4Fo^2^/(\s^2^(Fo^2^) + 0.0064 Fo^4^)'
_refine_ls_weighting_scheme calc
_refine_ls_wR_factor_all 0.125
_refine_ls_wR_factor_ref 0.075
_reflns_number_gt 1739
_reflns_number_total 2903
_reflns_threshold_expression >3.0\s(I)
_cod_data_source_file b006099msup1.cif
_cod_data_source_block st614
_cod_depositor_comments
;
The following automatic conversions were performed:

'_refine_ls_weighting_scheme' value '4Fo^2^/(\s^2^(Fo^2^) + 0.0064
Fo^4^)' was changed to 'calc'. New tag '_refine_ls_weighting_details'
was created. The value of the new tag was set to 'w =
4Fo^2^/(\s^2^(Fo^2^) + 0.0064 Fo^4^)'.

Automatic conversion script
Id: cif_fix_values 3143 2015-03-26 13:38:13Z robertas 
;
_cod_original_cell_volume 2253.7(3)
_cod_database_code 7111084

loop_
_symmetry_equiv_pos_as_xyz
x,y,z
1/2-x,1/2-y,1/2+z
-x,+y,1/2-z
1/2+x,1/2-y,-z
-x,-y,-z
1/2+x,1/2+y,1/2-z
+x,-y,1/2+z
1/2-x,1/2+y,+z

loop_
_atom_site_aniso_label
_atom_site_aniso_U_11
_atom_site_aniso_U_22
_atom_site_aniso_U_33
_atom_site_aniso_U_12
_atom_site_aniso_U_13
_atom_site_aniso_U_23
_atom_site_aniso_type_symbol
CO 0.0247(3) 0.0090(3) 0.0161(3) 0.0000 -0.0014(2) 0.0000 Co
CL 0.0336(5) 0.0280(5) 0.0220(4) 0.0037(4) 0.0038(4) 0.0023(3) Cl
N1 0.029(2) 0.013(2) 0.020(2) 0.0000 -0.000(2) 0.0000 N
C1 0.034(2) 0.017(2) 0.023(2) 0.000(2) 0.001(2) 0.001(1) C
C2 0.036(2) 0.016(2) 0.027(2) 0.004(2) 0.001(2) 0.004(1) C
C3 0.032(3) 0.014(2) 0.027(2) 0.0000 0.006(2) 0.0000 C
C4 0.052(2) 0.014(2) 0.026(2) 0.002(2) -0.008(2) 0.004(1) C
S 0.0331(5) 0.0184(4) 0.0251(4) -0.0010(4) -0.0064(4) -0.0012(4) S
C5 0.030(2) 0.081(3) 0.046(2) 0.011(2) -0.006(2) 0.011(2) C
N2 0.026(2) 0.015(2) 0.016(2) 0.0000 0.000(2) 0.0000 N
C6 0.034(2) 0.018(2) 0.020(2) 0.002(2) -0.003(1) 0.002(1) C
C7 0.034(2) 0.017(2) 0.023(2) -0.000(2) -0.003(1) -0.004(1) C
C8 0.025(2) 0.014(2) 0.026(2) 0.0000 -0.000(2) 0.0000 C
C9 0.029(3) 0.020(3) 0.026(3) 0.0000 0.002(2) 0.0000 C
C10 0.028(3) 0.017(2) 0.032(3) 0.0000 0.000(2) 0.0000 C

loop_
_atom_site_label
_atom_site_fract_x
_atom_site_fract_y
_atom_site_fract_z
_atom_site_U_iso_or_equiv
_atom_site_occupancy
_atom_site_thermal_displace_type
_atom_site_calc_flag
_atom_site_calc_attached_atom
_atom_site_type_symbol
CO 0.5000 0.30583(4) 0.2500 0.0153(3) 0.500 Uani ? ? Co
CL 0.62650(7) 0.30771(7) 0.10642(6) 0.0275(4) 1.000 Uani ? ? Cl
N1 0.5000 0.1536(3) 0.2500 0.020(2) 0.500 Uani ? ? N
C1 0.5397(3) 0.1042(3) 0.3354(3) 0.023(2) 1.000 Uani ? ? C
C2 0.5426(3) 0.0043(3) 0.3373(3) 0.025(2) 1.000 Uani ? ? C
C3 0.5000 -0.0476(4) 0.2500 0.023(2) 0.500 Uani ? ? C
C4 0.5758(3) 0.1616(3) 0.4348(3) 0.026(2) 1.000 Uani ? ? C
S 0.62017(7) 0.28126(7) 0.40454(7) 0.0248(4) 1.000 Uani ? ? S
C5 0.7421(3) 0.2569(4) 0.3473(3) 0.048(2) 1.000 Uani ? ? C
N2 0.5000 0.4579(3) 0.2500 0.019(2) 0.500 Uani ? ? N
C6 0.5259(3) 0.5090(3) 0.3402(3) 0.023(2) 1.000 Uani ? ? C
C7 0.5266(3) 0.6078(3) 0.3441(3) 0.023(2) 1.000 Uani ? ? C
C8 0.5000 0.6598(4) 0.2500 0.021(2) 0.500 Uani ? ? C
C9 0.5000 0.7629(4) 0.2500 0.025(3) 0.500 Uani ? ? C
C10 0.5000 -0.1504(4) 0.2500 0.025(3) 0.500 Uani ? ? C
C11 0.2538(3) 0.0504(4) 0.3892(4) 0.057(1) 1.000 Uiso ? ? C
O2 0.2373(4) -0.0040(4) 0.4819(4) 0.056(1) 0.600 Uiso ? ? O
O2a 0.3274(7) 0.0871(6) 0.4503(7) 0.076(3) 0.400 Uiso ? ? O
H1 0.5733 -0.0285 0.3972 0.0344 1.000 Uiso calc C2 H
H2 0.6289 0.1269 0.4683 0.0398 1.000 Uiso calc C4 H
H3 0.5219 0.1669 0.4854 0.0398 1.000 Uiso calc C4 H
H4 0.7735 0.3157 0.3278 0.0681 1.000 Uiso calc C5 H
H5 0.7816 0.2243 0.4006 0.0681 1.000 Uiso calc C5 H
H6 0.7353 0.2178 0.2833 0.0681 1.000 Uiso calc C5 H
H7 0.5448 0.4748 0.4048 0.0313 1.000 Uiso calc C6 H
H8 0.5450 0.6402 0.4102 0.0318 1.000 Uiso calc C7 H

loop_
_atom_type_symbol
_atom_type_scat_dispersion_real
_atom_type_scat_dispersion_imag
_atom_type_scat_source
C 0.002 0.002 International_Tables_Vol_IV_Table_2.3.1
H 0.000 0.000 International_Tables_Vol_IV_Table_2.3.1
Cl 0.132 0.159 International_Tables_Vol_IV_Table_2.3.1
Co 0.299 0.973 International_Tables_Vol_IV_Table_2.3.1
N 0.004 0.003 International_Tables_Vol_IV_Table_2.3.1
O 0.008 0.006 International_Tables_Vol_IV_Table_2.3.1
S 0.110 0.124 International_Tables_Vol_IV_Table_2.3.1

loop_
_geom_angle_atom_site_label_1
_geom_angle_atom_site_label_2
_geom_angle_atom_site_label_3
_geom_angle
_geom_angle_site_symmetry_2
_geom_angle_site_symmetry_3
CL CO CL 178.77(5) . 3_655
CL CO N1 90.62(3) . .
CL CO S 95.04(3) . .
CL CO S 85.13(3) . 3_655
CL CO N2 89.38(3) . .
CL CO N1 90.62(3) 3_655 .
CL CO S 85.13(3) 3_655 .
CL CO S 95.04(3) 3_655 3_655
CL CO N2 89.38(3) 3_655 .
N1 CO S 82.11(3) . .
N1 CO S 82.11(3) . 3_655
N1 CO N2 180.00 . .
S CO S 164.21(5) . 3_655
S CO N2 97.89(3) . .
S CO N2 97.89(3) 3_655 .
C1 N1 C1 118.8(5) . 3_655
N1 C1 C2 122.2(3) . .
N1 C1 C4 117.5(3) . .
C2 C1 C4 120.2(3) . .
C1 C2 C3 119.5(4) . .
C2 C3 C2 117.9(5) . 3_655
C2 C3 C10 121.1(2) . .
C2 C3 C10 121.1(2) 3_655 .
C1 C4 S 115.4(2) . .
C4 S C5 101.6(2) . .
C6 N2 C6 116.3(4) . 3_655
N2 C6 C7 123.9(3) . .
C6 C7 C8 119.3(3) . .
C7 C8 C7 117.4(5) . 3_655
C7 C8 C9 121.3(2) . .
C7 C8 C9 121.3(2) 3_655 .
C8 C9 C10 180.00 . ._565
C3 C10 C9 180.00 . ._545
O2 C11 O2a 82.9(5) . .
C11 O2 O2a 47.6(4) . .
C11 O2a O2 49.4(4) . .

loop_
_geom_bond_atom_site_label_1
_geom_bond_atom_site_label_2
_geom_bond_distance
_geom_bond_site_symmetry_2
CO CL 2.4258(9) .
CO CL 2.4258(9) 3_655
CO N1 2.119(4) .
CO N1 2.119(4) 3_655
CO S 2.4897(9) .
CO S 2.4897(9) 3_655
CO N2 2.117(4) .
CO N2 2.117(4) 3_655
N1 C1 1.350(4) .
N1 C1 1.350(4) 3_655
C1 C2 1.391(5) .
C1 C4 1.522(5) .
C2 C3 1.400(5) .
C2 C3 1.400(5) 3_655
C3 C10 1.430(8) .
C3 C10 1.430(8) 3_655
C4 S 1.806(4) .
S C5 1.805(4) .
N2 C6 1.347(4) .
N2 C6 1.347(4) 3_655
C6 C7 1.376(5) .
C7 C8 1.396(5) .
C7 C8 1.396(5) 3_655
C8 C9 1.434(7) .
C8 C9 1.434(7) 3_655
C9 C10 1.208(9) ._565
C9 C10 1.208(9) 3_665
C11 O2 1.371(7) .
C11 O2a 1.333(9) .
O2 O2a 1.79(1) .
